data_7714374
loop_
_publ_author_name
'Li, Shuting'
'Li, Min'
'Han, Jinxi'
'Xia, Zhengqiang'
'Chen, Sanping'
'Xie, Gang'
'Gao, Sheng-Li'
'Lu, Jack'
'Yang, Qi'

_publ_section_title
;
 In situ growth of copper-based energetic complexes on GO and MXene to
 synergistically promote the thermal decomposition of ammonium perchlorate
;
_journal_name_full 'Dalton Transactions'
_journal_paper_doi 10.1039/D3DT02686H
_journal_year 2023
_chemical_formula_moiety 'C12 H10 Cu3 N36 O2'
_chemical_formula_sum 'C12 H10 Cu3 N36 O2'
_chemical_formula_weight 881.18
_space_group_crystal_system triclinic
_space_group_IT_number 2
_space_group_name_Hall '-P 1'
_space_group_name_H-M_alt 'P -1'
_atom_sites_solution_hydrogens mixed
_atom_sites_solution_primary dual
_audit_creation_date 2023-10-19
_audit_creation_method
;
Olex2 1.2-beta
(compiled 2017.08.10 svn.r3458 for OlexSys, GUI svn.r1)
;
_audit_update_record
;
2023-10-31 deposited with the CCDC.	2023-11-03 downloaded from the CCDC.
;
_cell_angle_alpha 73.360(8)
_cell_angle_beta 84.082(9)
_cell_angle_gamma 75.297(8)
_cell_formula_units_Z 1
_cell_length_a 6.3422(11)
_cell_length_b 7.9744(13)
_cell_length_c 13.452(2)
_cell_measurement_reflns_used 1748
_cell_measurement_temperature 150
_cell_measurement_theta_max 26.31
_cell_measurement_theta_min 2.74
_cell_volume 630.16(18)
_computing_cell_refinement 'SAINT v8.37A (Bruker, 2015)'
_computing_data_collection 'Bruker APEX II'
_computing_data_reduction 'SAINT v8.37A (Bruker, 2015)'
_computing_molecular_graphics 'Olex2 (Dolomanov et al., 2009)'
_computing_publication_material 'Olex2 (Dolomanov et al., 2009)'
_computing_structure_refinement 'ShelXL (Sheldrick, 2015)'
_computing_structure_solution 'ShelXT (Sheldrick, 2015)'
_diffrn_ambient_temperature 150.01
_diffrn_measured_fraction_theta_full 0.984
_diffrn_measured_fraction_theta_max 0.984
_diffrn_measurement_device_type 'Bruker APEX-II CCD'
_diffrn_measurement_method '\f and \w scans'
_diffrn_radiation_type MoK\a
_diffrn_radiation_wavelength 0.71073
_diffrn_reflns_av_R_equivalents 0.0968
_diffrn_reflns_av_unetI/netI 0.0781
_diffrn_reflns_Laue_measured_fraction_full 0.984
_diffrn_reflns_Laue_measured_fraction_max 0.984
_diffrn_reflns_limit_h_max 7
_diffrn_reflns_limit_h_min -7
_diffrn_reflns_limit_k_max 9
_diffrn_reflns_limit_k_min -9
_diffrn_reflns_limit_l_max 16
_diffrn_reflns_limit_l_min -16
_diffrn_reflns_number 10939
_diffrn_reflns_point_group_measured_fraction_full 0.984
_diffrn_reflns_point_group_measured_fraction_max 0.984
_diffrn_reflns_theta_full 25.242
_diffrn_reflns_theta_max 26.404
_diffrn_reflns_theta_min 2.743
_diffrn_standards_number 0
_exptl_absorpt_coefficient_mu 2.611
_exptl_absorpt_correction_T_max 0.7151
_exptl_absorpt_correction_T_min 0.6031
_exptl_absorpt_correction_type multi-scan
_exptl_absorpt_process_details
;
SADABS-2014/5 (Bruker,2014/5) was used for absorption correction.
wR2(int) was 0.0899 before and 0.0695 after correction.
The Ratio of minimum to maximum transmission is 0.2053.
The \l/2 correction factor is 0.00150.
;
_exptl_crystal_colour 'clear bluish blue'
_exptl_crystal_colour_lustre clear
_exptl_crystal_colour_modifier bluish
_exptl_crystal_colour_primary blue
_exptl_crystal_density_diffrn 2.322
_exptl_crystal_description block
_exptl_crystal_F_000 437
_exptl_crystal_size_max 0.22
_exptl_crystal_size_mid 0.16
_exptl_crystal_size_min 0.08
_refine_diff_density_max 0.907
_refine_diff_density_min -0.499
_refine_diff_density_rms 0.139
_refine_ls_extinction_method none
_refine_ls_goodness_of_fit_ref 1.012
_refine_ls_hydrogen_treatment constr
_refine_ls_matrix_type full
_refine_ls_number_parameters 242
_refine_ls_number_reflns 2531
_refine_ls_number_restraints 0
_refine_ls_restrained_S_all 1.012
_refine_ls_R_factor_all 0.0983
_refine_ls_R_factor_gt 0.0532
_refine_ls_shift/su_max 0.000
_refine_ls_shift/su_mean 0.000
_refine_ls_structure_factor_coef Fsqd
_refine_ls_weighting_details 'w=1/[\s^2^(Fo^2^)+(0.0757P)^2^] where P=(Fo^2^+2Fc^2^)/3'
_refine_ls_weighting_scheme calc
_refine_ls_wR_factor_gt 0.1217
_refine_ls_wR_factor_ref 0.1447
_reflns_Friedel_coverage 0.000
_reflns_number_gt 1659
_reflns_number_total 2531
_reflns_threshold_expression 'I > 2\s(I)'
_cod_data_source_file d3dt02686h2.cif
_cod_data_source_block EC-Cu2
_cod_original_cell_volume 630.15(18)
_cod_database_code 7714374
_shelx_shelxl_version_number 2014/7
_shelx_space_group_comment
;
The symmetry employed for this shelxl refinement is uniquely defined
by the following loop, which should always be used as a source of
symmetry information in preference to the above space-group names.
They are only intended as comments.
;
_shelx_estimated_absorpt_t_max 0.818
_shelx_estimated_absorpt_t_min 0.597
_olex2_refinement_description
;
1. Fixed Uiso
 At 1.2 times of:
  All N(H) groups
 At 1.5 times of:
  All O(H,H) groups
2.a Rotating group:
 O1(H1A,H1B)
2.b Aromatic/amide H refined with riding coordinates:
 N18(H2), N13(H3), N8(H1)
;
_olex2_submission_special_instructions 'No special instructions were received'

loop_
_space_group_symop_operation_xyz
'x, y, z'
'-x, -y, -z'

loop_
_atom_site_label
_atom_site_type_symbol
_atom_site_fract_x
_atom_site_fract_y
_atom_site_fract_z
_atom_site_U_iso_or_equiv
_atom_site_adp_type
_atom_site_occupancy
_atom_site_site_symmetry_order
_atom_site_calc_flag
_atom_site_refinement_flags_posn
_atom_site_refinement_flags_adp
_atom_site_refinement_flags_occupancy
_atom_site_disorder_assembly
_atom_site_disorder_group
Cu2 Cu 0.5000 0.5000 1.0000 0.0303(3) Uani 1 2 d S T P . .
Cu1 Cu 0.37295(13) 0.37166(10) 0.77078(6) 0.0327(3) Uani 1 1 d . . . . .
O1 O 0.3504(8) 0.2560(6) 1.0020(4) 0.0385(11) Uani 1 1 d . . . . .
H1A H 0.3751 0.2333 0.9417 0.058 Uiso 1 1 d GR . . . .
H1B H 0.2090 0.2880 1.0081 0.058 Uiso 1 1 d GR . . . .
N4 N 0.2829(8) 0.6075(6) 0.7953(4) 0.0276(11) Uani 1 1 d . . . . .
N14 N 0.3138(8) 0.6411(6) 0.1836(4) 0.0285(11) Uani 1 1 d . . . . .
N15 N 0.2782(9) 0.5782(7) 0.1051(4) 0.0301(12) Uani 1 1 d . . . . .
N5 N 0.2981(8) 0.6459(6) 0.8863(4) 0.0287(11) Uani 1 1 d . . . . .
N3 N 0.2628(8) 0.5094(7) 0.6035(4) 0.0288(11) Uani 1 1 d . . . . .
N18 N 0.0712(9) 0.7592(7) 0.3099(4) 0.0307(12) Uani 1 1 d . . . . .
H2 H -0.0051 0.8715 0.2968 0.037 Uiso 1 1 calc R . . . .
N2 N 0.2354(8) 0.5005(6) 0.4287(4) 0.0281(11) Uani 1 1 d . . . . .
N16 N 0.0705(9) 0.5831(7) 0.1034(4) 0.0317(12) Uani 1 1 d . . . . .
N13 N 0.3886(9) 0.2478(7) 0.5454(4) 0.0332(12) Uani 1 1 d . . . . .
H3 H 0.4031 0.2052 0.4909 0.040 Uiso 1 1 calc R . . . .
N9 N 0.4682(9) 0.1502(6) 0.7292(4) 0.0300(11) Uani 1 1 d . . . . .
N1 N 0.0939(9) 0.7758(7) 0.4744(4) 0.0312(12) Uani 1 1 d . . . . .
N8 N 0.1111(9) 0.7921(7) 0.6357(4) 0.0317(12) Uani 1 1 d . . . . .
H1 H 0.0279 0.9001 0.6104 0.038 Uiso 1 1 calc R . . . .
N17 N -0.0346(9) 0.6462(7) 0.1809(4) 0.0304(12) Uani 1 1 d . . . . .
N7 N 0.1132(9) 0.8866(7) 0.7861(4) 0.0322(12) Uani 1 1 d . . . . .
N10 N 0.5689(9) -0.0126(7) 0.7912(4) 0.0315(12) Uani 1 1 d . . . . .
N6 N 0.1970(9) 0.8123(7) 0.8797(4) 0.0338(12) Uani 1 1 d . . . . .
N11 N 0.6215(9) -0.1280(7) 0.7368(4) 0.0354(13) Uani 1 1 d . . . . .
N12 N 0.5611(9) -0.0484(7) 0.6373(4) 0.0324(12) Uani 1 1 d . . . . .
C5 C 0.4683(10) 0.1213(8) 0.6356(5) 0.0308(14) Uani 1 1 d . . . . .
C3 C 0.2916(10) 0.4267(8) 0.5260(5) 0.0306(14) Uani 1 1 d . . . . .
C6 C 0.1170(11) 0.6797(8) 0.2281(5) 0.0298(13) Uani 1 1 d . . . . .
C2 C 0.1584(10) 0.6875(8) 0.5688(5) 0.0310(14) Uani 1 1 d . . . . .
C4 C 0.1705(10) 0.7585(8) 0.7362(5) 0.0317(14) Uani 1 1 d . . . . .
C1 C 0.1350(10) 0.6770(9) 0.4070(5) 0.0319(14) Uani 1 1 d . . . . .

loop_
_atom_site_aniso_label
_atom_site_aniso_U_11
_atom_site_aniso_U_22
_atom_site_aniso_U_33
_atom_site_aniso_U_23
_atom_site_aniso_U_13
_atom_site_aniso_U_12
Cu2 0.0315(6) 0.0313(6) 0.0266(6) -0.0069(5) -0.0025(4) -0.0052(4)
Cu1 0.0328(5) 0.0304(4) 0.0349(5) -0.0097(4) -0.0051(3) -0.0049(3)
O1 0.040(3) 0.039(2) 0.036(3) -0.009(2) -0.002(2) -0.008(2)
N4 0.030(3) 0.026(2) 0.028(3) -0.006(2) -0.003(2) -0.008(2)
N14 0.031(3) 0.027(2) 0.027(3) -0.006(2) -0.006(2) -0.007(2)
N15 0.032(3) 0.031(3) 0.026(3) -0.009(2) -0.002(2) -0.003(2)
N5 0.034(3) 0.029(3) 0.025(3) -0.010(2) -0.002(2) -0.008(2)
N3 0.028(3) 0.029(2) 0.031(3) -0.008(2) -0.003(2) -0.007(2)
N18 0.036(3) 0.026(2) 0.030(3) -0.009(2) -0.003(2) -0.005(2)
N2 0.030(3) 0.028(2) 0.024(3) -0.006(2) 0.000(2) -0.005(2)
N16 0.030(3) 0.036(3) 0.030(3) -0.011(2) 0.002(2) -0.008(2)
N13 0.040(3) 0.028(3) 0.029(3) -0.007(2) -0.003(2) -0.004(2)
N9 0.031(3) 0.027(3) 0.031(3) -0.006(2) -0.007(2) -0.006(2)
N1 0.035(3) 0.029(3) 0.030(3) -0.008(2) -0.001(2) -0.007(2)
N8 0.032(3) 0.031(3) 0.027(3) -0.006(2) -0.001(2) 0.000(2)
N17 0.032(3) 0.032(3) 0.025(3) -0.006(2) -0.001(2) -0.007(2)
N7 0.034(3) 0.030(3) 0.032(3) -0.007(2) -0.003(2) -0.005(2)
N10 0.034(3) 0.026(2) 0.035(3) -0.010(2) -0.006(2) -0.003(2)
N6 0.038(3) 0.034(3) 0.028(3) -0.005(2) -0.002(2) -0.008(2)
N11 0.031(3) 0.036(3) 0.037(3) -0.008(3) -0.002(2) -0.006(2)
N12 0.030(3) 0.027(3) 0.038(3) -0.008(2) -0.003(2) -0.004(2)
C5 0.027(3) 0.029(3) 0.035(4) -0.004(3) -0.007(3) -0.006(3)
C3 0.027(3) 0.029(3) 0.036(4) -0.009(3) 0.002(3) -0.007(2)
C6 0.034(4) 0.027(3) 0.025(3) -0.005(3) -0.003(3) -0.003(3)
C2 0.033(4) 0.031(3) 0.030(3) -0.006(3) -0.001(3) -0.013(3)
C4 0.029(3) 0.035(3) 0.031(3) -0.009(3) 0.003(3) -0.008(3)
C1 0.029(3) 0.037(3) 0.030(3) -0.004(3) -0.004(3) -0.013(3)

loop_
_atom_type_symbol
_atom_type_description
_atom_type_scat_dispersion_real
_atom_type_scat_dispersion_imag
_atom_type_scat_source
C C 0.0033 0.0016 'International Tables Vol C Tables 4.2.6.8 and 6.1.1.4'
H H 0.0000 0.0000 'International Tables Vol C Tables 4.2.6.8 and 6.1.1.4'
Cu Cu 0.3201 1.2651 'International Tables Vol C Tables 4.2.6.8 and 6.1.1.4'
N N 0.0061 0.0033 'International Tables Vol C Tables 4.2.6.8 and 6.1.1.4'
O O 0.0106 0.0060 'International Tables Vol C Tables 4.2.6.8 and 6.1.1.4'

loop_
_geom_angle_atom_site_label_1
_geom_angle_atom_site_label_2
_geom_angle_atom_site_label_3
_geom_angle
_geom_angle_site_symmetry_1
_geom_angle_site_symmetry_3
_geom_angle_publ_flag
O1 Cu2 O1 180.0 2_667 . ?
N15 Cu2 O1 92.69(18) 2_666 2_667 ?
N15 Cu2 O1 87.31(18) 2_666 . ?
N15 Cu2 O1 92.69(18) 1_556 . ?
N15 Cu2 O1 87.31(18) 1_556 2_667 ?
N15 Cu2 N15 180.0 2_666 1_556 ?
N5 Cu2 O1 93.29(18) . 2_667 ?
N5 Cu2 O1 86.71(18) 2_667 2_667 ?
N5 Cu2 O1 86.71(18) . . ?
N5 Cu2 O1 93.29(18) 2_667 . ?
N5 Cu2 N15 89.7(2) . 2_666 ?
N5 Cu2 N15 89.7(2) 2_667 1_556 ?
N5 Cu2 N15 90.3(2) 2_667 2_666 ?
N5 Cu2 N15 90.3(2) . 1_556 ?
N5 Cu2 N5 180.0 . 2_667 ?
N4 Cu1 N14 87.3(2) . 2_666 ?
N4 Cu1 N3 87.03(19) . . ?
N4 Cu1 N9 173.2(2) . . ?
N4 Cu1 N17 84.7(2) . 2_566 ?
N14 Cu1 N3 121.83(19) 2_666 . ?
N14 Cu1 N17 147.3(2) 2_666 2_566 ?
N9 Cu1 N14 93.4(2) . 2_666 ?
N9 Cu1 N3 86.91(19) . . ?
N9 Cu1 N17 98.2(2) . 2_566 ?
N17 Cu1 N3 89.38(19) 2_566 . ?
Cu2 O1 H1A 109.2 . . ?
Cu2 O1 H1B 109.4 . . ?
H1A O1 H1B 104.5 . . ?
N5 N4 Cu1 125.9(4) . . ?
C4 N4 Cu1 129.1(4) . . ?
C4 N4 N5 104.4(5) . . ?
N15 N14 Cu1 123.7(4) . 2_666 ?
C6 N14 Cu1 132.0(4) . 2_666 ?
C6 N14 N15 103.5(5) . . ?
N14 N15 Cu2 126.6(4) . 1_554 ?
N16 N15 Cu2 123.4(4) . 1_554 ?
N16 N15 N14 109.9(4) . . ?
N4 N5 Cu2 126.5(4) . . ?
N6 N5 Cu2 122.2(4) . . ?
N6 N5 N4 109.6(5) . . ?
C3 N3 Cu1 125.0(4) . . ?
C3 N3 C2 111.0(5) . . ?
C2 N3 Cu1 124.0(4) . . ?
C6 N18 H2 117.7 . . ?
C1 N18 H2 117.7 . . ?
C1 N18 C6 124.6(5) . . ?
C3 N2 C1 114.4(5) . . ?
N15 N16 N17 109.0(5) . . ?
C5 N13 H3 114.3 . . ?
C3 N13 H3 114.3 . . ?
C3 N13 C5 131.3(5) . . ?
N10 N9 Cu1 125.4(4) . . ?
C5 N9 Cu1 129.9(4) . . ?
C5 N9 N10 104.5(5) . . ?
C2 N1 C1 114.6(5) . . ?
C2 N8 H1 114.4 . . ?
C2 N8 C4 131.2(6) . . ?
C4 N8 H1 114.4 . . ?
N16 N17 Cu1 122.1(4) . 2_566 ?
C6 N17 Cu1 131.2(4) . 2_566 ?
C6 N17 N16 105.2(5) . . ?
N6 N7 C4 105.8(5) . . ?
N11 N10 N9 108.9(5) . . ?
N5 N6 N7 108.8(4) . . ?
N10 N11 N12 110.5(5) . . ?
C5 N12 N11 104.4(5) . . ?
N9 C5 N13 126.6(5) . . ?
N12 C5 N13 121.7(5) . . ?
N12 C5 N9 111.7(6) . . ?
N3 C3 N13 120.1(6) . . ?
N2 C3 N3 127.2(5) . . ?
N2 C3 N13 112.7(5) . . ?
N14 C6 N18 124.1(6) . . ?
N17 C6 N14 112.3(5) . . ?
N17 C6 N18 123.3(6) . . ?
N1 C2 N3 127.4(5) . . ?
N1 C2 N8 112.9(5) . . ?
N8 C2 N3 119.7(6) . . ?
N4 C4 N8 127.8(5) . . ?
N4 C4 N7 111.4(6) . . ?
N7 C4 N8 120.8(6) . . ?
N18 C1 N2 117.3(5) . . ?
N1 C1 N18 117.3(6) . . ?
N1 C1 N2 125.4(6) . . ?

loop_
_geom_bond_atom_site_label_1
_geom_bond_atom_site_label_2
_geom_bond_distance
_geom_bond_site_symmetry_2
_geom_bond_publ_flag
Cu2 O1 2.364(4) . ?
Cu2 O1 2.364(4) 2_667 ?
Cu2 N15 2.004(5) 1_556 ?
Cu2 N15 2.004(5) 2_666 ?
Cu2 N5 1.990(5) . ?
Cu2 N5 1.990(5) 2_667 ?
Cu1 N4 1.935(5) . ?
Cu1 N14 2.109(5) 2_666 ?
Cu1 N3 2.297(5) . ?
Cu1 N9 1.937(5) . ?
Cu1 N17 2.205(5) 2_566 ?
O1 H1A 0.8704 . ?
O1 H1B 0.8700 . ?
N4 N5 1.362(6) . ?
N4 C4 1.313(8) . ?
N14 Cu1 2.109(5) 2_666 ?
N14 N15 1.351(6) . ?
N14 C6 1.329(8) . ?
N15 Cu2 2.004(5) 1_554 ?
N15 N16 1.310(7) . ?
N5 N6 1.301(7) . ?
N3 C3 1.359(7) . ?
N3 C2 1.372(8) . ?
N18 H2 0.8800 . ?
N18 C6 1.393(7) . ?
N18 C1 1.335(8) . ?
N2 C3 1.318(8) . ?
N2 C1 1.349(8) . ?
N16 N17 1.332(6) . ?
N13 H3 0.8800 . ?
N13 C5 1.383(8) . ?
N13 C3 1.363(7) . ?
N9 N10 1.363(7) . ?
N9 C5 1.344(8) . ?
N1 C2 1.312(8) . ?
N1 C1 1.329(7) . ?
N8 H1 0.8800 . ?
N8 C2 1.358(7) . ?
N8 C4 1.374(8) . ?
N17 Cu1 2.205(5) 2_566 ?
N17 C6 1.323(8) . ?
N7 N6 1.331(7) . ?
N7 C4 1.334(7) . ?
N10 N11 1.293(7) . ?
N11 N12 1.356(8) . ?
N12 C5 1.326(8) . ?

loop_
_geom_torsion_atom_site_label_1
_geom_torsion_atom_site_label_2
_geom_torsion_atom_site_label_3
_geom_torsion_atom_site_label_4
_geom_torsion
_geom_torsion_site_symmetry_1
_geom_torsion_site_symmetry_2
_geom_torsion_site_symmetry_3
_geom_torsion_site_symmetry_4
_geom_torsion_publ_flag
Cu2 N15 N16 N17 -178.0(4) 1_554 . . . ?
Cu2 N5 N6 N7 166.6(4) . . . . ?
Cu1 N4 N5 Cu2 22.7(7) . . . . ?
Cu1 N4 N5 N6 -171.7(4) . . . . ?
Cu1 N4 C4 N8 -8.8(10) . . . . ?
Cu1 N4 C4 N7 170.8(4) . . . . ?
Cu1 N14 N15 Cu2 -11.2(7) 2_666 . . 1_554 ?
Cu1 N14 N15 N16 171.9(4) 2_666 . . . ?
Cu1 N14 C6 N18 14.2(9) 2_666 . . . ?
Cu1 N14 C6 N17 -170.5(4) 2_666 . . . ?
Cu1 N3 C3 N2 -178.5(5) . . . . ?
Cu1 N3 C3 N13 1.3(8) . . . . ?
Cu1 N3 C2 N1 178.9(5) . . . . ?
Cu1 N3 C2 N8 -1.3(8) . . . . ?
Cu1 N9 N10 N11 -176.1(4) . . . . ?
Cu1 N9 C5 N13 -3.0(10) . . . . ?
Cu1 N9 C5 N12 175.6(4) . . . . ?
Cu1 N17 C6 N14 166.5(4) 2_566 . . . ?
Cu1 N17 C6 N18 -18.1(9) 2_566 . . . ?
N4 N5 N6 N7 0.2(7) . . . . ?
N14 N15 N16 N17 -0.9(7) . . . . ?
N15 N14 C6 N18 -176.1(5) . . . . ?
N15 N14 C6 N17 -0.7(7) . . . . ?
N15 N16 N17 Cu1 -167.4(4) . . . 2_566 ?
N15 N16 N17 C6 0.4(6) . . . . ?
N5 N4 C4 N8 179.5(6) . . . . ?
N5 N4 C4 N7 -0.9(7) . . . . ?
N16 N17 C6 N14 0.2(7) . . . . ?
N16 N17 C6 N18 175.6(6) . . . . ?
N9 N10 N11 N12 0.6(7) . . . . ?
N10 N9 C5 N13 -178.2(6) . . . . ?
N10 N9 C5 N12 0.4(7) . . . . ?
N10 N11 N12 C5 -0.3(7) . . . . ?
N6 N7 C4 N4 1.0(7) . . . . ?
N6 N7 C4 N8 -179.3(6) . . . . ?
N11 N12 C5 N13 178.6(6) . . . . ?
N11 N12 C5 N9 -0.1(7) . . . . ?
C5 N13 C3 N3 1.0(11) . . . . ?
C5 N13 C3 N2 -179.1(6) . . . . ?
C5 N9 N10 N11 -0.6(7) . . . . ?
C3 N3 C2 N1 -1.1(9) . . . . ?
C3 N3 C2 N8 178.7(6) . . . . ?
C3 N2 C1 N18 -179.1(5) . . . . ?
C3 N2 C1 N1 0.7(9) . . . . ?
C3 N13 C5 N9 -0.5(11) . . . . ?
C3 N13 C5 N12 -179.0(6) . . . . ?
C6 N14 N15 Cu2 177.9(4) . . . 1_554 ?
C6 N14 N15 N16 1.0(6) . . . . ?
C6 N18 C1 N2 -5.6(9) . . . . ?
C6 N18 C1 N1 174.6(6) . . . . ?
C2 N3 C3 N2 1.5(9) . . . . ?
C2 N3 C3 N13 -178.7(6) . . . . ?
C2 N1 C1 N18 179.4(6) . . . . ?
C2 N1 C1 N2 -0.4(9) . . . . ?
C2 N8 C4 N4 -3.9(11) . . . . ?
C2 N8 C4 N7 176.4(6) . . . . ?
C4 N4 N5 Cu2 -165.3(4) . . . . ?
C4 N4 N5 N6 0.4(7) . . . . ?
C4 N8 C2 N3 8.3(10) . . . . ?
C4 N8 C2 N1 -171.8(6) . . . . ?
C4 N7 N6 N5 -0.7(7) . . . . ?
C1 N18 C6 N14 -71.1(9) . . . . ?
C1 N18 C6 N17 114.1(7) . . . . ?
C1 N2 C3 N3 -1.3(9) . . . . ?
C1 N2 C3 N13 178.8(5) . . . . ?
C1 N1 C2 N3 0.7(9) . . . . ?
C1 N1 C2 N8 -179.2(5) . . . . ?
